data_2215501
loop_
_publ_author_name
'Zeng, Wu-Lan'

_publ_section_title
;
 3-(1<i>H</i>-Benzotriazol-1-yl)-1-(4-fluorobenzoyl)ethyl benzoate
;
_journal_coeditor_code HB2525
_journal_issue 10
_journal_name_full 'Acta Crystallographica Section E'
_journal_page_first o3978
_journal_page_last o3978
_journal_paper_doi 10.1107/S1600536807041876
_journal_volume 63
_journal_year 2007
_chemical_formula_iupac 'C22 H16 F N3 O3'
_chemical_formula_moiety 'C22 H16 F N3 O3'
_chemical_formula_sum 'C22 H16 F N3 O3'
_chemical_formula_weight 389.38
_chemical_name_systematic
;
3-(1H-Benzotriazol-1-yl)-1-(4-fluorobenzoyl)ethyl benzoate
;
_space_group_IT_number 14
_symmetry_cell_setting monoclinic
_symmetry_space_group_name_Hall '-P 2ybc'
_symmetry_space_group_name_H-M 'P 1 21/c 1'
_atom_sites_solution_hydrogens geom
_atom_sites_solution_primary direct
_atom_sites_solution_secondary difmap
_cell_angle_alpha 90.00
_cell_angle_beta 99.687(18)
_cell_angle_gamma 90.00
_cell_formula_units_Z 4
_cell_length_a 10.302(10)
_cell_length_b 9.089(9)
_cell_length_c 20.38(2)
_cell_measurement_reflns_used 1779
_cell_measurement_temperature 294(2)
_cell_measurement_theta_max 22.73
_cell_measurement_theta_min 2.60
_cell_volume 1881(3)
_computing_cell_refinement 'SAINT (Bruker, 1997)'
_computing_data_collection 'SMART (Bruker, 1997)'
_computing_data_reduction 'SAINT (Bruker, 1997)'
_computing_molecular_graphics 'SHELXTL (Bruker, 1997)'
_computing_publication_material 'SHELXTL (Bruker, 1997)'
_computing_structure_refinement 'SHELXL97 (Sheldrick, 1997)'
_computing_structure_solution 'SHELXS97 (Sheldrick, 1997)'
_diffrn_ambient_temperature 294(2)
_diffrn_measured_fraction_theta_full 0.999
_diffrn_measured_fraction_theta_max 0.999
_diffrn_measurement_device_type 'Bruker SMART CCD'
_diffrn_measurement_method \w
_diffrn_radiation_monochromator graphite
_diffrn_radiation_source 'fine-focus sealed tube'
_diffrn_radiation_type MoK\a
_diffrn_radiation_wavelength 0.71073
_diffrn_reflns_av_R_equivalents 0.0557
_diffrn_reflns_av_sigmaI/netI 0.0617
_diffrn_reflns_limit_h_max 12
_diffrn_reflns_limit_h_min -12
_diffrn_reflns_limit_k_max 8
_diffrn_reflns_limit_k_min -10
_diffrn_reflns_limit_l_max 24
_diffrn_reflns_limit_l_min -24
_diffrn_reflns_number 9421
_diffrn_reflns_theta_full 25.02
_diffrn_reflns_theta_max 25.02
_diffrn_reflns_theta_min 2.01
_exptl_absorpt_coefficient_mu 0.100
_exptl_absorpt_correction_T_max 0.990
_exptl_absorpt_correction_T_min 0.978
_exptl_absorpt_correction_type multi-scan
_exptl_absorpt_process_details '(SADABS; Bruker, 1997)'
_exptl_crystal_colour colourless
_exptl_crystal_density_diffrn 1.375
_exptl_crystal_density_method 'not measured'
_exptl_crystal_description block
_exptl_crystal_F_000 808
_exptl_crystal_size_max 0.22
_exptl_crystal_size_mid 0.20
_exptl_crystal_size_min 0.10
_refine_diff_density_max 0.164
_refine_diff_density_min -0.232
_refine_ls_extinction_method none
_refine_ls_goodness_of_fit_ref 1.008
_refine_ls_hydrogen_treatment constr
_refine_ls_matrix_type full
_refine_ls_number_parameters 262
_refine_ls_number_reflns 3322
_refine_ls_number_restraints 6
_refine_ls_restrained_S_all 1.021
_refine_ls_R_factor_all 0.1098
_refine_ls_R_factor_gt 0.0472
_refine_ls_shift/su_max 0.000
_refine_ls_shift/su_mean 0.000
_refine_ls_structure_factor_coef Fsqd
_refine_ls_weighting_details 'calc w = 1/[\s^2^(Fo^2^)+(0.0593P)^2^] where P=(Fo^2^+2Fc^2^)/3'
_refine_ls_weighting_scheme calc
_refine_ls_wR_factor_gt 0.1036
_refine_ls_wR_factor_ref 0.1295
_reflns_number_gt 1791
_reflns_number_total 3322
_reflns_threshold_expression I>2\s(I)
_cod_data_source_file hb2525.cif
_cod_data_source_block I
_cod_original_sg_symbol_H-M 'P 21/c'
_cod_database_code 2215501
_cod_database_fobs_code 2215501

loop_
_symmetry_equiv_pos_as_xyz
'x, y, z'
'-x, y+1/2, -z+1/2'
'-x, -y, -z'
'x, -y-1/2, z-1/2'

loop_
_atom_site_type_symbol
_atom_site_label
_atom_site_fract_x
_atom_site_fract_y
_atom_site_fract_z
_atom_site_U_iso_or_equiv
_atom_site_adp_type
_atom_site_calc_flag
_atom_site_refinement_flags
_atom_site_occupancy
F F1 0.94092(17) 0.1533(3) 0.44908(9) 0.1242(8) Uani d U 1
O O1 0.39664(16) -0.0227(2) 0.28432(8) 0.0588(5) Uani d . 1
O O2 0.31492(14) 0.16117(18) 0.18101(7) 0.0469(5) Uani d . 1
O O3 0.32855(15) 0.30853(19) 0.26935(8) 0.0532(5) Uani d . 1
N N1 0.48331(19) 0.1106(2) 0.08562(9) 0.0496(6) Uani d . 1
N N2 0.5827(2) 0.1996(3) 0.07466(11) 0.0709(7) Uani d . 1
N N3 0.5485(3) 0.2671(3) 0.01856(12) 0.0819(8) Uani d . 1
C C1 0.6228(3) 0.0203(3) 0.37736(11) 0.0581(8) Uani d . 1
H H1 0.5576 -0.0411 0.3885 0.070 Uiso calc R 1
C C2 0.7357(3) 0.0418(4) 0.42226(13) 0.0745(9) Uani d . 1
H H2 0.7476 -0.0034 0.4638 0.089 Uiso calc R 1
C C3 0.8298(3) 0.1305(4) 0.40478(14) 0.0739(9) Uani d . 1
C C4 0.8165(3) 0.1986(4) 0.34496(14) 0.0747(9) Uani d . 1
H H4 0.8830 0.2590 0.3346 0.090 Uiso calc R 1
C C5 0.7027(2) 0.1770(3) 0.29968(13) 0.0574(7) Uani d . 1
H H5 0.6924 0.2224 0.2582 0.069 Uiso calc R 1
C C6 0.6038(2) 0.0881(3) 0.31566(11) 0.0430(6) Uani d . 1
C C7 0.4792(2) 0.0597(3) 0.26952(11) 0.0436(6) Uani d . 1
C C8 0.4535(2) 0.1342(3) 0.20131(10) 0.0431(6) Uani d . 1
H H8 0.5019 0.2274 0.2032 0.052 Uiso calc R 1
C C9 0.4947(2) 0.0355(3) 0.14860(11) 0.0526(7) Uani d . 1
H H9A 0.5851 0.0044 0.1627 0.063 Uiso calc R 1
H H9B 0.4396 -0.0517 0.1434 0.063 Uiso calc R 1
C C10 0.3811(2) 0.1219(3) 0.03451(11) 0.0517(7) Uani d . 1
C C11 0.2580(3) 0.0561(3) 0.02138(14) 0.0711(9) Uani d . 1
H H11 0.2302 -0.0128 0.0498 0.085 Uiso calc R 1
C C12 0.1798(3) 0.1005(5) -0.03694(17) 0.0938(12) Uani d . 1
H H12 0.0955 0.0615 -0.0482 0.113 Uiso calc R 1
C C13 0.2236(4) 0.2020(5) -0.07940(15) 0.1014(13) Uani d . 1
H H13 0.1674 0.2280 -0.1183 0.122 Uiso calc R 1
C C14 0.3428(4) 0.2638(4) -0.06664(14) 0.0909(11) Uani d . 1
H H14 0.3702 0.3315 -0.0957 0.109 Uiso calc R 1
C C15 0.4241(3) 0.2226(3) -0.00807(12) 0.0633(8) Uani d . 1
C C16 0.2639(2) 0.2577(3) 0.22011(11) 0.0420(6) Uani d . 1
C C17 0.1242(2) 0.2922(3) 0.19600(11) 0.0451(6) Uani d . 1
C C18 0.0535(3) 0.2316(3) 0.13901(13) 0.0731(9) Uani d . 1
H H18 0.0937 0.1652 0.1140 0.088 Uiso calc R 1
C C19 -0.0769(3) 0.2694(4) 0.11903(15) 0.0917(11) Uani d . 1
H H19 -0.1243 0.2284 0.0805 0.110 Uiso calc R 1
C C20 -0.1362(3) 0.3655(4) 0.15498(16) 0.0776(9) Uani d . 1
H H20 -0.2243 0.3897 0.1414 0.093 Uiso calc R 1
C C21 -0.0677(3) 0.4266(4) 0.21063(15) 0.0718(9) Uani d . 1
H H21 -0.1088 0.4935 0.2349 0.086 Uiso calc R 1
C C22 0.0624(2) 0.3907(3) 0.23167(12) 0.0582(7) Uani d . 1
H H22 0.1087 0.4332 0.2701 0.070 Uiso calc R 1

loop_
_atom_site_aniso_label
_atom_site_aniso_U_11
_atom_site_aniso_U_22
_atom_site_aniso_U_33
_atom_site_aniso_U_12
_atom_site_aniso_U_13
_atom_site_aniso_U_23
F1 0.0861(13) 0.177(2) 0.0929(12) -0.0360(14) -0.0312(11) 0.0036(13)
O1 0.0515(10) 0.0589(13) 0.0657(11) -0.0106(10) 0.0090(9) 0.0108(10)
O2 0.0415(9) 0.0508(12) 0.0469(9) 0.0075(8) 0.0031(7) -0.0072(8)
O3 0.0537(10) 0.0575(13) 0.0471(10) -0.0039(9) 0.0049(8) -0.0114(9)
N1 0.0454(12) 0.0618(16) 0.0429(11) 0.0074(11) 0.0108(10) 0.0017(11)
N2 0.0561(14) 0.097(2) 0.0633(15) -0.0029(14) 0.0204(12) 0.0056(15)
N3 0.0809(19) 0.106(2) 0.0638(15) -0.0046(16) 0.0251(14) 0.0170(16)
C1 0.0610(17) 0.068(2) 0.0448(14) -0.0075(14) 0.0080(13) 0.0028(14)
C2 0.077(2) 0.099(3) 0.0440(15) -0.0052(19) -0.0001(15) 0.0075(17)
C3 0.0587(18) 0.096(3) 0.0601(18) -0.0087(18) -0.0102(15) -0.0058(18)
C4 0.0537(17) 0.084(2) 0.083(2) -0.0153(16) -0.0003(15) 0.0078(19)
C5 0.0504(16) 0.063(2) 0.0584(15) 0.0008(15) 0.0073(13) 0.0114(15)
C6 0.0423(14) 0.0426(16) 0.0450(14) 0.0004(12) 0.0099(11) -0.0013(13)
C7 0.0405(14) 0.0415(16) 0.0501(14) 0.0037(12) 0.0110(11) -0.0040(13)
C8 0.0391(13) 0.0444(16) 0.0453(13) 0.0061(12) 0.0057(11) 0.0004(12)
C9 0.0535(15) 0.0586(19) 0.0461(14) 0.0164(13) 0.0093(12) 0.0050(14)
C10 0.0538(16) 0.0589(19) 0.0429(14) 0.0141(14) 0.0094(13) -0.0100(14)
C11 0.0649(19) 0.083(2) 0.0644(18) 0.0010(17) 0.0082(15) -0.0143(17)
C12 0.070(2) 0.135(4) 0.071(2) 0.006(2) -0.0037(19) -0.031(2)
C13 0.099(3) 0.157(4) 0.0454(18) 0.038(3) 0.0023(19) -0.001(2)
C14 0.102(3) 0.118(3) 0.0538(19) 0.029(2) 0.0181(18) 0.016(2)
C15 0.072(2) 0.079(2) 0.0414(15) 0.0200(17) 0.0172(14) 0.0067(16)
C16 0.0469(14) 0.0382(16) 0.0423(13) 0.0013(12) 0.0114(12) 0.0013(13)
C17 0.0451(14) 0.0451(16) 0.0458(13) 0.0008(12) 0.0098(11) 0.0001(13)
C18 0.0512(17) 0.091(2) 0.0729(18) 0.0159(16) -0.0013(14) -0.0283(18)
C19 0.0537(18) 0.126(3) 0.087(2) 0.021(2) -0.0109(16) -0.036(2)
C20 0.0441(16) 0.093(3) 0.094(2) 0.0149(17) 0.0089(16) -0.004(2)
C21 0.0556(18) 0.072(2) 0.092(2) 0.0141(16) 0.0238(16) -0.0106(18)
C22 0.0573(17) 0.061(2) 0.0580(15) 0.0033(15) 0.0148(13) -0.0084(15)

loop_
_atom_type_symbol
_atom_type_description
_atom_type_scat_dispersion_real
_atom_type_scat_dispersion_imag
_atom_type_scat_source
C C 0.0033 0.0016 'International Tables Vol C Tables 4.2.6.8 and 6.1.1.4'
H H 0.0000 0.0000 'International Tables Vol C Tables 4.2.6.8 and 6.1.1.4'
N N 0.0061 0.0033 'International Tables Vol C Tables 4.2.6.8 and 6.1.1.4'
O O 0.0106 0.0060 'International Tables Vol C Tables 4.2.6.8 and 6.1.1.4'
F F 0.0171 0.0103 'International Tables Vol C Tables 4.2.6.8 and 6.1.1.4'

loop_
_geom_angle_atom_site_label_1
_geom_angle_atom_site_label_2
_geom_angle_atom_site_label_3
_geom_angle
C16 O2 C8 114.01(17)
N2 N1 C10 109.9(2)
N2 N1 C9 118.7(2)
C10 N1 C9 131.1(2)
N3 N2 N1 109.2(2)
N2 N3 C15 108.0(2)
C2 C1 C6 121.2(3)
C2 C1 H1 119.4
C6 C1 H1 119.4
C3 C2 C1 118.4(3)
C3 C2 H2 120.8
C1 C2 H2 120.8
F1 C3 C4 118.6(3)
F1 C3 C2 118.7(3)
C4 C3 C2 122.7(3)
C3 C4 C5 118.9(3)
C3 C4 H4 120.5
C5 C4 H4 120.5
C4 C5 C6 120.2(2)
C4 C5 H5 119.9
C6 C5 H5 119.9
C5 C6 C1 118.5(2)
C5 C6 C7 123.2(2)
C1 C6 C7 118.3(2)
O1 C7 C6 121.4(2)
O1 C7 C8 118.6(2)
C6 C7 C8 120.0(2)
O2 C8 C9 106.25(17)
O2 C8 C7 110.42(18)
C9 C8 C7 110.9(2)
O2 C8 H8 109.8
C9 C8 H8 109.8
C7 C8 H8 109.7
N1 C9 C8 111.1(2)
N1 C9 H9A 109.4
C8 C9 H9A 109.4
N1 C9 H9B 109.4
C8 C9 H9B 109.4
H9A C9 H9B 108.0
N1 C10 C15 104.0(2)
N1 C10 C11 133.1(3)
C15 C10 C11 122.9(3)
C12 C11 C10 115.0(3)
C12 C11 H11 122.5
C10 C11 H11 122.5
C11 C12 C13 121.8(3)
C11 C12 H12 119.1
C13 C12 H12 119.1
C14 C13 C12 122.8(3)
C14 C13 H13 118.6
C12 C13 H13 118.6
C13 C14 C15 117.1(3)
C13 C14 H14 121.5
C15 C14 H14 121.5
N3 C15 C10 108.9(2)
N3 C15 C14 130.6(3)
C10 C15 C14 120.4(3)
O3 C16 O2 121.8(2)
O3 C16 C17 124.8(2)
O2 C16 C17 113.4(2)
C22 C17 C18 118.7(2)
C22 C17 C16 118.4(2)
C18 C17 C16 122.9(2)
C17 C18 C19 119.9(3)
C17 C18 H18 120.0
C19 C18 H18 120.0
C20 C19 C18 120.5(3)
C20 C19 H19 119.7
C18 C19 H19 119.7
C21 C20 C19 120.1(3)
C21 C20 H20 119.9
C19 C20 H20 119.9
C20 C21 C22 120.5(3)
C20 C21 H21 119.7
C22 C21 H21 119.7
C17 C22 C21 120.2(3)
C17 C22 H22 119.9
C21 C22 H22 119.9

loop_
_geom_bond_atom_site_label_1
_geom_bond_atom_site_label_2
_geom_bond_distance
F1 C3 1.349(3)
O1 C7 1.209(3)
O2 C16 1.350(3)
O2 C8 1.439(3)
O3 C16 1.200(3)
N1 N2 1.353(3)
N1 C10 1.355(3)
N1 C9 1.441(3)
N2 N3 1.293(3)
N3 C15 1.366(4)
C1 C2 1.368(4)
C1 C6 1.384(3)
C1 H1 0.9300
C2 C3 1.354(4)
C2 H2 0.9300
C3 C4 1.353(4)
C4 C5 1.379(3)
C4 H4 0.9300
C5 C6 1.381(3)
C5 H5 0.9300
C6 C7 1.481(3)
C7 C8 1.529(3)
C8 C9 1.514(3)
C8 H8 0.9800
C9 H9A 0.9700
C9 H9B 0.9700
C10 C15 1.384(4)
C10 C11 1.387(4)
C11 C12 1.379(4)
C11 H11 0.9300
C12 C13 1.391(5)
C12 H12 0.9300
C13 C14 1.336(5)
C13 H13 0.9300
C14 C15 1.389(4)
C14 H14 0.9300
C16 C17 1.474(3)
C17 C22 1.375(3)
C17 C18 1.378(3)
C18 C19 1.380(4)
C18 H18 0.9300
C19 C20 1.351(4)
C19 H19 0.9300
C20 C21 1.350(4)
C20 H20 0.9300
C21 C22 1.377(4)
C21 H21 0.9300
C22 H22 0.9300

loop_
_geom_hbond_atom_site_label_D
_geom_hbond_atom_site_label_H
_geom_hbond_atom_site_label_A
_geom_hbond_site_symmetry_A
_geom_hbond_distance_DH
_geom_hbond_distance_HA
_geom_hbond_distance_DA
_geom_hbond_angle_DHA
C5 H5 O1 2_655 0.93 2.59 3.292(5) 133
C8 H8 O1 2_655 0.98 2.50 3.470(5) 173
C9 H9A O3 2_645 0.97 2.34 3.057(4) 130
C1 H1 Cg 2_645 0.93 2.95 3.730(5) 143

loop_
_geom_torsion_atom_site_label_1
_geom_torsion_atom_site_label_2
_geom_torsion_atom_site_label_3
_geom_torsion_atom_site_label_4
_geom_torsion
C10 N1 N2 N3 -0.2(3)
C9 N1 N2 N3 -173.8(2)
N1 N2 N3 C15 0.2(3)
C6 C1 C2 C3 -0.6(4)
C1 C2 C3 F1 179.4(3)
C1 C2 C3 C4 0.1(5)
F1 C3 C4 C5 -179.4(3)
C2 C3 C4 C5 -0.1(5)
C3 C4 C5 C6 0.5(4)
C4 C5 C6 C1 -0.9(4)
C4 C5 C6 C7 -179.9(2)
C2 C1 C6 C5 1.0(4)
C2 C1 C6 C7 180.0(2)
C5 C6 C7 O1 177.5(2)
C1 C6 C7 O1 -1.5(4)
C5 C6 C7 C8 -2.0(4)
C1 C6 C7 C8 179.1(2)
C16 O2 C8 C9 -175.00(19)
C16 O2 C8 C7 64.7(3)
O1 C7 C8 O2 32.2(3)
C6 C7 C8 O2 -148.3(2)
O1 C7 C8 C9 -85.2(3)
C6 C7 C8 C9 94.2(3)
N2 N1 C9 C8 83.0(3)
C10 N1 C9 C8 -89.1(3)
O2 C8 C9 N1 65.9(2)
C7 C8 C9 N1 -174.1(2)
N2 N1 C10 C15 0.0(3)
C9 N1 C10 C15 172.7(2)
N2 N1 C10 C11 -179.8(3)
C9 N1 C10 C11 -7.2(4)
N1 C10 C11 C12 178.7(3)
C15 C10 C11 C12 -1.2(4)
C10 C11 C12 C13 1.0(5)
C11 C12 C13 C14 -0.5(6)
C12 C13 C14 C15 0.0(5)
N2 N3 C15 C10 -0.2(3)
N2 N3 C15 C14 178.9(3)
N1 C10 C15 N3 0.1(3)
C11 C10 C15 N3 180.0(2)
N1 C10 C15 C14 -179.1(3)
C11 C10 C15 C14 0.8(4)
C13 C14 C15 N3 -179.2(3)
C13 C14 C15 C10 -0.2(5)
C8 O2 C16 O3 -4.1(3)
C8 O2 C16 C17 175.90(19)
O3 C16 C17 C22 0.6(4)
O2 C16 C17 C22 -179.3(2)
O3 C16 C17 C18 179.9(3)
O2 C16 C17 C18 -0.1(3)
C22 C17 C18 C19 -0.4(4)
C16 C17 C18 C19 -179.6(3)
C17 C18 C19 C20 -0.1(5)
C18 C19 C20 C21 0.6(6)
C19 C20 C21 C22 -0.6(5)
C18 C17 C22 C21 0.3(4)
C16 C17 C22 C21 179.6(2)
C20 C21 C22 C17 0.2(4)
